data_4130238
loop_
_publ_author_name
'Zhang, Lei'
'Hou, Guohua'
'Zi, Guofu'
'Ding, Wanjian'
'Walter, Marc D.'

_publ_section_title
;
 Influence of the 5f Orbitals on the Bonding and Reactivity in
 Organoactinides: Experimental and Computational Studies on a Uranium
 Metallacyclopropene.
;
_journal_issue 15
_journal_name_full 'Journal of the American Chemical Society'
_journal_page_first 5130
_journal_page_last 5142
_journal_paper_doi 10.1021/jacs.6b01391
_journal_volume 138
_journal_year 2016
_chemical_formula_moiety 'C46 H50 N2 U'
_chemical_formula_sum 'C46 H50 N2 U'
_chemical_formula_weight 868.91
_space_group_crystal_system triclinic
_space_group_IT_number 2
_space_group_name_Hall '-P 1'
_space_group_name_H-M_alt 'P -1'
_atom_sites_solution_hydrogens geom
_audit_creation_method SHELXL-2014
_cell_angle_alpha 64.740(8)
_cell_angle_beta 83.339(9)
_cell_angle_gamma 82.279(8)
_cell_formula_units_Z 4
_cell_length_a 10.435(4)
_cell_length_b 20.160(9)
_cell_length_c 20.298(9)
_cell_measurement_reflns_used 2622
_cell_measurement_temperature 100(2)
_cell_measurement_theta_max 22.04
_cell_measurement_theta_min 2.15
_cell_volume 3819(3)
_computing_cell_refinement 'Bruker SAINT'
_computing_data_collection 'Bruker APEX2'
_computing_data_reduction 'Bruker SAINT'
_computing_molecular_graphics 'Bruker SHELXTL'
_computing_publication_material 'Bruker SHELXTL'
_computing_structure_refinement 'SHELXL-2014 (Sheldrick, 2014)'
_computing_structure_solution 'SHELXS-97 (Sheldrick 2008)'
_diffrn_ambient_temperature 100(2)
_diffrn_measured_fraction_theta_full 0.996
_diffrn_measured_fraction_theta_max 0.985
_diffrn_measurement_device_type 'Bruker APEX-II CCD'
_diffrn_measurement_method '\f and \w scans'
_diffrn_radiation_type MoK\a
_diffrn_radiation_wavelength 0.71073
_diffrn_reflns_av_R_equivalents 0.0674
_diffrn_reflns_av_unetI/netI 0.1534
_diffrn_reflns_Laue_measured_fraction_full 0.996
_diffrn_reflns_Laue_measured_fraction_max 0.985
_diffrn_reflns_limit_h_max 13
_diffrn_reflns_limit_h_min -12
_diffrn_reflns_limit_k_max 26
_diffrn_reflns_limit_k_min -26
_diffrn_reflns_limit_l_max 18
_diffrn_reflns_limit_l_min -26
_diffrn_reflns_number 26368
_diffrn_reflns_point_group_measured_fraction_full 0.996
_diffrn_reflns_point_group_measured_fraction_max 0.985
_diffrn_reflns_theta_full 25.242
_diffrn_reflns_theta_max 27.650
_diffrn_reflns_theta_min 1.881
_exptl_absorpt_coefficient_mu 4.284
_exptl_absorpt_correction_T_max 0.75
_exptl_absorpt_correction_T_min 0.56
_exptl_absorpt_correction_type multi-scan
_exptl_absorpt_process_details SADABS
_exptl_crystal_colour brown
_exptl_crystal_density_diffrn 1.511
_exptl_crystal_description block
_exptl_crystal_F_000 1728
_exptl_crystal_size_max 0.150
_exptl_crystal_size_mid 0.150
_exptl_crystal_size_min 0.100
_refine_diff_density_max 2.308
_refine_diff_density_min -1.657
_refine_diff_density_rms 0.226
_refine_ls_extinction_method none
_refine_ls_goodness_of_fit_ref 0.943
_refine_ls_hydrogen_treatment constr
_refine_ls_matrix_type full
_refine_ls_number_parameters 903
_refine_ls_number_reflns 17549
_refine_ls_number_restraints 18
_refine_ls_restrained_S_all 0.943
_refine_ls_R_factor_all 0.1143
_refine_ls_R_factor_gt 0.0577
_refine_ls_shift/su_max 0.001
_refine_ls_shift/su_mean 0.000
_refine_ls_structure_factor_coef Fsqd
_refine_ls_weighting_details 'w=1/[\s^2^(Fo^2^)+(0.0224P)^2^] where P=(Fo^2^+2Fc^2^)/3'
_refine_ls_weighting_scheme calc
_refine_ls_wR_factor_gt 0.0992
_refine_ls_wR_factor_ref 0.1185
_reflns_Friedel_coverage 0.000
_reflns_number_gt 10508
_reflns_number_total 17549
_reflns_threshold_expression 'I > 2\s(I)'
_cod_data_source_file ja6b01391_si_003.cif
_cod_data_source_block compound10
_cod_original_cell_volume 3818(3)
_cod_database_code 4130238
_shelx_space_group_comment
; 
The symmetry employed for this shelxl refinement is uniquely defined 
by the following loop, which should always be used as a source of 
symmetry information in preference to the above space-group names. 
They are only intended as comments. 
;
_shelx_estimated_absorpt_t_min 0.566
_shelx_estimated_absorpt_t_max 0.674
_shelxl_version_number 2014-3

loop_
_space_group_symop_operation_xyz
'x, y, z'
'-x, -y, -z'

loop_
_atom_site_label
_atom_site_type_symbol
_atom_site_fract_x
_atom_site_fract_y
_atom_site_fract_z
_atom_site_U_iso_or_equiv
_atom_site_adp_type
_atom_site_occupancy
_atom_site_site_symmetry_order
_atom_site_calc_flag
_atom_site_refinement_flags_posn
_atom_site_refinement_flags_adp
C1 C 0.2605(8) 0.3965(4) 0.3317(5) 0.0179(19) Uani 1 1 d . .
C2 C 0.3346(8) 0.4236(4) 0.2639(5) 0.017(2) Uani 1 1 d . .
C3 C 0.3272(8) 0.5026(5) 0.2375(5) 0.023(2) Uani 1 1 d . .
C4 C 0.2474(7) 0.5215(4) 0.2905(5) 0.0164(19) Uani 1 1 d . .
C5 C 0.2039(8) 0.4556(5) 0.3474(5) 0.023(2) Uani 1 1 d . .
C6 C 0.2587(9) 0.3154(4) 0.3834(6) 0.031(3) Uani 1 1 d . .
H6A H 0.3334 0.2999 0.4136 0.046 Uiso 1 1 calc R U
H6B H 0.2632 0.2861 0.3551 0.046 Uiso 1 1 calc R U
H6C H 0.1785 0.3081 0.4150 0.046 Uiso 1 1 calc R U
C7 C 0.4281(9) 0.3790(5) 0.2319(6) 0.033(2) Uani 1 1 d . .
H7A H 0.5113 0.3680 0.2541 0.049 Uiso 1 1 calc R U
H7B H 0.4410 0.4074 0.1790 0.049 Uiso 1 1 calc R U
H7C H 0.3923 0.3329 0.2419 0.049 Uiso 1 1 calc R U
C8 C 0.4047(8) 0.5513(5) 0.1719(5) 0.024(2) Uani 1 1 d . .
H8A H 0.4960 0.5439 0.1829 0.035 Uiso 1 1 calc R U
H8B H 0.3722 0.6029 0.1591 0.035 Uiso 1 1 calc R U
H8C H 0.3968 0.5390 0.1309 0.035 Uiso 1 1 calc R U
C9 C 0.2256(8) 0.5970(4) 0.2888(5) 0.025(2) Uani 1 1 d . .
H9A H 0.1350 0.6065 0.3040 0.038 Uiso 1 1 calc R U
H9B H 0.2453 0.6335 0.2390 0.038 Uiso 1 1 calc R U
H9C H 0.2824 0.6006 0.3221 0.038 Uiso 1 1 calc R U
C10 C 0.1318(9) 0.4516(6) 0.4169(5) 0.032(2) Uani 1 1 d . .
H10A H 0.0712 0.4135 0.4334 0.049 Uiso 1 1 calc R U
H10B H 0.0834 0.4993 0.4085 0.049 Uiso 1 1 calc R U
H10C H 0.1934 0.4392 0.4543 0.049 Uiso 1 1 calc R U
C11 C 0.1176(8) 0.4672(4) 0.0954(5) 0.0170(19) Uani 1 1 d . .
C12 C 0.0875(8) 0.3950(4) 0.1446(5) 0.020(2) Uani 1 1 d . .
C13 C -0.0429(8) 0.3975(4) 0.1701(5) 0.0164(18) Uani 1 1 d . U
C14 C -0.0948(8) 0.4716(4) 0.1381(5) 0.021(2) Uani 1 1 d . .
C15 C -0.0008(9) 0.5134(4) 0.0907(5) 0.022(2) Uani 1 1 d . .
C16 C 0.2412(8) 0.4888(5) 0.0499(5) 0.029(2) Uani 1 1 d . .
H16A H 0.3126 0.4522 0.0732 0.043 Uiso 1 1 calc R U
H16B H 0.2586 0.5372 0.0454 0.043 Uiso 1 1 calc R U
H16C H 0.2332 0.4911 0.0013 0.043 Uiso 1 1 calc R U
C17 C 0.1759(8) 0.3233(4) 0.1628(6) 0.027(2) Uani 1 1 d . .
H17A H 0.1734 0.2947 0.2159 0.041 Uiso 1 1 calc R U
H17B H 0.2649 0.3347 0.1442 0.041 Uiso 1 1 calc R U
H17C H 0.1460 0.2945 0.1400 0.041 Uiso 1 1 calc R U
C18 C -0.1224(8) 0.3335(4) 0.2139(5) 0.023(2) Uani 1 1 d . .
H18A H -0.1762 0.3263 0.1814 0.035 Uiso 1 1 calc R U
H18B H -0.1781 0.3439 0.2513 0.035 Uiso 1 1 calc R U
H18C H -0.0644 0.2887 0.2374 0.035 Uiso 1 1 calc R U
C19 C -0.2368(8) 0.4977(4) 0.1496(5) 0.022(2) Uani 1 1 d . .
H19A H -0.2470 0.5515 0.1306 0.034 Uiso 1 1 calc R U
H19B H -0.2630 0.4763 0.2019 0.034 Uiso 1 1 calc R U
H19C H -0.2912 0.4818 0.1238 0.034 Uiso 1 1 calc R U
C20 C -0.0189(9) 0.5921(5) 0.0346(5) 0.030(2) Uani 1 1 d . .
H20A H -0.0772 0.6213 0.0557 0.045 Uiso 1 1 calc R U
H20B H -0.0565 0.5935 -0.0081 0.045 Uiso 1 1 calc R U
H20C H 0.0652 0.6125 0.0198 0.045 Uiso 1 1 calc R U
C21 C -0.0297(9) 0.2462(5) 0.3910(5) 0.027(2) Uani 1 1 d . .
H21 H 0.0239 0.2681 0.3477 0.032 Uiso 1 1 calc R U
C22 C -0.0102(10) 0.1712(5) 0.4324(6) 0.037(3) Uani 1 1 d . .
H22 H 0.0566 0.1416 0.4188 0.044 Uiso 1 1 calc R U
C23 C -0.0928(11) 0.1400(6) 0.4958(6) 0.044(3) Uani 1 1 d . .
H23 H -0.0810 0.0886 0.5256 0.052 Uiso 1 1 calc R U
C24 C -0.1886(11) 0.1824(6) 0.5146(6) 0.039(3) Uani 1 1 d . .
H24 H -0.2453 0.1602 0.5565 0.047 Uiso 1 1 calc R U
C25 C -0.2045(10) 0.2566(6) 0.4739(6) 0.037(3) Uani 1 1 d . .
H25 H -0.2704 0.2856 0.4890 0.045 Uiso 1 1 calc R U
C26 C -0.1264(9) 0.2909(5) 0.4110(5) 0.023(2) Uani 1 1 d . .
C27 C -0.1352(8) 0.3725(5) 0.3675(5) 0.025(2) Uani 1 1 d . .
C28 C -0.2493(9) 0.4164(5) 0.3858(5) 0.028(2) Uani 1 1 d . .
C29 C -0.3769(9) 0.4047(6) 0.3820(5) 0.035(3) Uani 1 1 d . .
H29 H -0.3916 0.3662 0.3694 0.042 Uiso 1 1 calc R U
C30 C -0.4809(10) 0.4469(7) 0.3958(6) 0.052(3) Uani 1 1 d . .
H30 H -0.5661 0.4365 0.3937 0.062 Uiso 1 1 calc R U
C31 C -0.4641(9) 0.5030(7) 0.4122(7) 0.045(3) Uani 1 1 d . .
H31 H -0.5367 0.5332 0.4203 0.054 Uiso 1 1 calc R U
C32 C -0.3404(9) 0.5161(5) 0.4170(6) 0.037(3) Uani 1 1 d . .
H32 H -0.3280 0.5548 0.4299 0.044 Uiso 1 1 calc R U
C33 C -0.2338(9) 0.4741(5) 0.4035(5) 0.030(2) Uani 1 1 d . .
H33 H -0.1491 0.4847 0.4064 0.036 Uiso 1 1 calc R U
C34 C -0.2671(8) 0.6334(4) 0.2238(5) 0.019(2) Uani 1 1 d . .
H34 H -0.2381 0.5833 0.2519 0.023 Uiso 1 1 calc R U
C35 C -0.3958(9) 0.6573(5) 0.2304(5) 0.027(2) Uani 1 1 d . .
H35 H -0.4552 0.6242 0.2627 0.032 Uiso 1 1 calc R U
C36 C -0.4366(10) 0.7292(5) 0.1899(6) 0.038(3) Uani 1 1 d . .
H36 H -0.5247 0.7462 0.1960 0.046 Uiso 1 1 calc R U
C37 C -0.3555(9) 0.7775(5) 0.1409(6) 0.029(2) Uani 1 1 d . .
H37 H -0.3875 0.8268 0.1119 0.035 Uiso 1 1 calc R U
C38 C -0.2256(9) 0.7539(5) 0.1338(6) 0.028(2) Uani 1 1 d . .
H38 H -0.1683 0.7872 0.0997 0.034 Uiso 1 1 calc R U
C39 C -0.1784(8) 0.6811(4) 0.1769(5) 0.0156(18) Uani 1 1 d . .
C40 C -0.0384(9) 0.6548(4) 0.1700(5) 0.021(2) Uani 1 1 d . .
C41 C 0.0618(8) 0.7094(4) 0.1393(5) 0.0153(19) Uani 1 1 d . .
C42 C 0.0594(9) 0.7657(4) 0.1606(5) 0.024(2) Uani 1 1 d . .
H42 H -0.0124 0.7741 0.1903 0.028 Uiso 1 1 calc R U
C43 C 0.1593(9) 0.8101(5) 0.1396(5) 0.028(2) Uani 1 1 d . .
H43 H 0.1575 0.8483 0.1555 0.033 Uiso 1 1 calc R U
C44 C 0.2623(9) 0.7984(5) 0.0952(6) 0.032(3) Uani 1 1 d . .
H44 H 0.3321 0.8286 0.0806 0.039 Uiso 1 1 calc R U
C45 C 0.2643(9) 0.7434(4) 0.0720(5) 0.026(2) Uani 1 1 d . .
H45 H 0.3343 0.7362 0.0406 0.031 Uiso 1 1 calc R U
C46 C 0.1640(8) 0.6988(4) 0.0944(5) 0.022(2) Uani 1 1 d . .
H46 H 0.1656 0.6604 0.0788 0.026 Uiso 1 1 calc R U
C47 C 0.8831(8) -0.0132(4) 0.1978(5) 0.0186(19) Uani 1 1 d . .
C48 C 0.8371(8) 0.0576(4) 0.1483(5) 0.0162(18) Uani 1 1 d . .
C49 C 0.8648(8) 0.1089(4) 0.1749(5) 0.0175(19) Uani 1 1 d . .
C50 C 0.9242(8) 0.0704(5) 0.2396(5) 0.023(2) Uani 1 1 d . .
C51 C 0.9363(8) -0.0065(5) 0.2546(5) 0.022(2) Uani 1 1 d . .
C52 C 0.8825(10) -0.0838(5) 0.1885(6) 0.036(3) Uani 1 1 d . U
H52A H 0.9449 -0.0835 0.1484 0.054 Uiso 1 1 calc R U
H52B H 0.7956 -0.0877 0.1774 0.054 Uiso 1 1 calc R U
H52C H 0.9066 -0.1261 0.2338 0.054 Uiso 1 1 calc R U
C53 C 0.7892(9) 0.0756(5) 0.0758(5) 0.031(2) Uani 1 1 d . .
H53A H 0.8599 0.0921 0.0380 0.046 Uiso 1 1 calc R U
H53B H 0.7180 0.1148 0.0655 0.046 Uiso 1 1 calc R U
H53C H 0.7583 0.0316 0.0762 0.046 Uiso 1 1 calc R U
C54 C 0.8507(9) 0.1917(4) 0.1324(5) 0.030(2) Uani 1 1 d . .
H54A H 0.8195 0.2149 0.1658 0.046 Uiso 1 1 calc R U
H54B H 0.7884 0.2053 0.0951 0.046 Uiso 1 1 calc R U
H54C H 0.9349 0.2085 0.1089 0.046 Uiso 1 1 calc R U
C55 C 0.9847(9) 0.1034(5) 0.2820(5) 0.029(2) Uani 1 1 d . .
H55A H 1.0737 0.1134 0.2622 0.044 Uiso 1 1 calc R U
H55B H 0.9854 0.0685 0.3335 0.044 Uiso 1 1 calc R U
H55C H 0.9338 0.1494 0.2777 0.044 Uiso 1 1 calc R U
C56 C 1.0060(8) -0.0651(5) 0.3177(5) 0.030(2) Uani 1 1 d . .
H56A H 0.9916 -0.1138 0.3219 0.045 Uiso 1 1 calc R U
H56B H 0.9729 -0.0604 0.3629 0.045 Uiso 1 1 calc R U
H56C H 1.0991 -0.0593 0.3096 0.045 Uiso 1 1 calc R U
C57 C 0.6463(8) 0.0276(5) 0.4075(5) 0.023(2) Uani 1 1 d . .
C58 C 0.6034(8) 0.1010(5) 0.3591(5) 0.020(2) Uani 1 1 d . .
C59 C 0.4868(8) 0.0972(4) 0.3335(4) 0.0151(18) Uani 1 1 d . .
C60 C 0.4566(9) 0.0232(4) 0.3660(5) 0.024(2) Uani 1 1 d . .
C61 C 0.5554(9) -0.0191(4) 0.4120(5) 0.022(2) Uani 1 1 d . .
C62 C 0.7621(9) 0.0071(6) 0.4513(6) 0.039(3) Uani 1 1 d . .
H62A H 0.7339 -0.0061 0.5028 0.059 Uiso 1 1 calc R U
H62B H 0.8146 0.0490 0.4336 0.059 Uiso 1 1 calc R U
H62C H 0.8140 -0.0350 0.4465 0.059 Uiso 1 1 calc R U
C63 C 0.6636(9) 0.1715(5) 0.3430(6) 0.032(2) Uani 1 1 d . .
H63A H 0.6713 0.2011 0.2902 0.048 Uiso 1 1 calc R U
H63B H 0.7497 0.1591 0.3622 0.048 Uiso 1 1 calc R U
H63C H 0.6084 0.1998 0.3664 0.048 Uiso 1 1 calc R U
C64 C 0.3947(9) 0.1624(4) 0.2907(5) 0.026(2) Uani 1 1 d . .
H64A H 0.3664 0.1555 0.2499 0.039 Uiso 1 1 calc R U
H64B H 0.4389 0.2075 0.2718 0.039 Uiso 1 1 calc R U
H64C H 0.3191 0.1665 0.3227 0.039 Uiso 1 1 calc R U
C65 C 0.3379(8) -0.0031(5) 0.3541(5) 0.028(2) Uani 1 1 d . .
H65A H 0.2626 0.0119 0.3799 0.042 Uiso 1 1 calc R U
H65B H 0.3486 -0.0569 0.3728 0.042 Uiso 1 1 calc R U
H65C H 0.3246 0.0184 0.3018 0.042 Uiso 1 1 calc R U
C66 C 0.5538(9) -0.0984(4) 0.4662(5) 0.029(2) Uani 1 1 d . .
H66A H 0.6429 -0.1208 0.4754 0.044 Uiso 1 1 calc R U
H66B H 0.5095 -0.1251 0.4464 0.044 Uiso 1 1 calc R U
H66C H 0.5078 -0.1008 0.5120 0.044 Uiso 1 1 calc R U
C67 C 0.5302(8) 0.2448(5) 0.1148(5) 0.024(2) Uani 1 1 d . .
H67 H 0.5739 0.2213 0.1587 0.029 Uiso 1 1 calc R U
C68 C 0.5324(9) 0.3195(5) 0.0743(6) 0.030(2) Uani 1 1 d . .
H68 H 0.5769 0.3473 0.0907 0.036 Uiso 1 1 calc R U
C69 C 0.4724(9) 0.3532(5) 0.0122(6) 0.034(3) Uani 1 1 d . .
H69 H 0.4746 0.4048 -0.0153 0.041 Uiso 1 1 calc R U
C70 C 0.4079(9) 0.3144(5) -0.0125(6) 0.034(3) Uani 1 1 d . .
H70 H 0.3663 0.3388 -0.0571 0.040 Uiso 1 1 calc R U
C71 C 0.4036(8) 0.2390(5) 0.0279(5) 0.028(2) Uani 1 1 d . .
H71 H 0.3582 0.2119 0.0111 0.033 Uiso 1 1 calc R U
C72 C 0.4649(8) 0.2033(4) 0.0923(5) 0.020(2) Uani 1 1 d . .
C73 C 0.4676(8) 0.1203(4) 0.1368(5) 0.019(2) Uani 1 1 d . .
C74 C 0.3809(8) 0.0807(5) 0.1150(5) 0.022(2) Uani 1 1 d . .
C75 C 0.2475(9) 0.0974(5) 0.1158(5) 0.031(2) Uani 1 1 d . .
H75 H 0.2097 0.1345 0.1311 0.037 Uiso 1 1 calc R U
C76 C 0.1691(10) 0.0611(6) 0.0948(6) 0.041(3) Uani 1 1 d . .
H76 H 0.0777 0.0724 0.0969 0.049 Uiso 1 1 calc R U
C77 C 0.2225(10) 0.0087(5) 0.0708(5) 0.034(3) Uani 1 1 d . .
H77 H 0.1688 -0.0160 0.0557 0.041 Uiso 1 1 calc R U
C78 C 0.3554(10) -0.0077(5) 0.0689(6) 0.038(3) Uani 1 1 d . .
H78 H 0.3931 -0.0430 0.0511 0.045 Uiso 1 1 calc R U
C79 C 0.4330(8) 0.0260(5) 0.0922(5) 0.025(2) Uani 1 1 d . .
H79 H 0.5236 0.0120 0.0930 0.030 Uiso 1 1 calc R U
C80 C 0.4362(8) -0.1310(4) 0.2718(5) 0.019(2) Uani 1 1 d . U
H80 H 0.4623 -0.0833 0.2413 0.023 Uiso 1 1 calc R U
C81 C 0.3179(8) -0.1500(5) 0.2657(5) 0.027(2) Uani 1 1 d . .
H81 H 0.2624 -0.1148 0.2304 0.032 Uiso 1 1 calc R U
C82 C 0.2776(9) -0.2183(5) 0.3090(5) 0.026(2) Uani 1 1 d . .
H82 H 0.1956 -0.2302 0.3035 0.031 Uiso 1 1 calc R U
C83 C 0.3569(9) -0.2693(5) 0.3604(5) 0.027(2) Uani 1 1 d . .
H83 H 0.3298 -0.3167 0.3909 0.033 Uiso 1 1 calc R U
C84 C 0.4750(9) -0.2517(4) 0.3676(5) 0.025(2) Uani 1 1 d . .
H84 H 0.5295 -0.2869 0.4034 0.030 Uiso 1 1 calc R U
C85 C 0.5165(8) -0.1825(4) 0.3230(5) 0.0177(19) Uani 1 1 d . .
C86 C 0.6438(7) -0.1593(4) 0.3308(4) 0.0129(17) Uani 1 1 d . .
C87 C 0.7509(8) -0.2196(4) 0.3596(5) 0.018(2) Uani 1 1 d . .
C88 C 0.7779(8) -0.2733(4) 0.3337(5) 0.0177(19) Uani 1 1 d . .
H88 H 0.7217 -0.2754 0.3011 0.021 Uiso 1 1 calc R U
C89 C 0.8852(8) -0.3245(4) 0.3541(5) 0.024(2) Uani 1 1 d . .
H89 H 0.9024 -0.3608 0.3353 0.029 Uiso 1 1 calc R U
C90 C 0.9670(8) -0.3224(4) 0.4021(5) 0.021(2) Uani 1 1 d . .
H90 H 1.0399 -0.3578 0.4170 0.025 Uiso 1 1 calc R U
C91 C 0.9422(8) -0.2688(5) 0.4282(5) 0.024(2) Uani 1 1 d . .
H91 H 0.9985 -0.2668 0.4608 0.029 Uiso 1 1 calc R U
C92 C 0.8347(8) -0.2177(4) 0.4068(5) 0.025(2) Uani 1 1 d . .
H92 H 0.8184 -0.1808 0.4249 0.030 Uiso 1 1 calc R U
N1 N -0.0486(6) 0.4050(4) 0.3184(4) 0.0188(16) Uani 1 1 d . .
N2 N -0.0011(6) 0.5852(3) 0.1934(4) 0.0146(15) Uani 1 1 d . .
N3 N 0.5435(7) 0.0854(4) 0.1871(4) 0.0197(17) Uani 1 1 d . .
N4 N 0.6590(7) -0.0933(3) 0.3151(4) 0.0197(17) Uani 1 1 d . .
U1 U 0.07970(3) 0.47142(2) 0.22908(2) 0.01213(9) Uani 1 1 d . .
U2 U 0.67510(3) 0.02520(2) 0.27408(2) 0.01268(9) Uani 1 1 d . .

loop_
_atom_site_aniso_label
_atom_site_aniso_U_11
_atom_site_aniso_U_22
_atom_site_aniso_U_33
_atom_site_aniso_U_23
_atom_site_aniso_U_13
_atom_site_aniso_U_12
C1 0.019(5) 0.021(4) 0.013(5) -0.004(4) -0.009(4) -0.003(4)
C2 0.013(4) 0.015(4) 0.031(6) -0.017(4) -0.001(4) -0.001(3)
C3 0.018(5) 0.023(5) 0.033(6) -0.016(5) -0.005(4) -0.002(4)
C4 0.012(4) 0.016(4) 0.021(5) -0.007(4) -0.013(4) 0.007(3)
C5 0.018(5) 0.025(5) 0.025(5) -0.010(4) -0.008(4) 0.000(4)
C6 0.029(5) 0.019(5) 0.038(6) -0.001(5) -0.020(5) -0.003(4)
C7 0.032(6) 0.033(5) 0.037(6) -0.020(5) -0.004(5) 0.006(4)
C8 0.014(5) 0.035(5) 0.020(5) -0.007(4) -0.005(4) -0.008(4)
C9 0.021(5) 0.028(5) 0.030(6) -0.016(5) -0.008(4) 0.006(4)
C10 0.028(6) 0.060(7) 0.010(5) -0.014(5) -0.002(4) -0.005(5)
C11 0.022(5) 0.020(4) 0.016(5) -0.013(4) -0.005(4) -0.001(4)
C12 0.025(5) 0.015(4) 0.025(5) -0.015(4) 0.000(4) 0.000(4)
C13 0.016(4) 0.022(4) 0.019(4) -0.014(4) -0.008(3) -0.002(3)
C14 0.022(5) 0.016(4) 0.029(5) -0.015(4) -0.005(4) 0.001(4)
C15 0.034(5) 0.010(4) 0.023(5) -0.008(4) -0.005(4) -0.003(4)
C16 0.034(6) 0.040(6) 0.016(5) -0.016(5) -0.007(4) 0.005(4)
C17 0.027(5) 0.018(4) 0.040(6) -0.020(5) -0.001(5) 0.010(4)
C18 0.021(5) 0.030(5) 0.026(5) -0.016(5) -0.003(4) -0.009(4)
C19 0.018(5) 0.028(5) 0.024(5) -0.014(4) -0.006(4) 0.007(4)
C20 0.046(6) 0.031(5) 0.013(5) -0.004(4) -0.012(5) -0.010(5)
C21 0.029(5) 0.030(5) 0.016(5) 0.000(4) 0.002(4) -0.022(4)
C22 0.045(7) 0.036(6) 0.025(6) -0.005(5) -0.018(5) -0.003(5)
C23 0.067(8) 0.029(6) 0.028(6) 0.005(5) -0.027(6) -0.018(6)
C24 0.050(7) 0.043(6) 0.020(6) 0.000(5) -0.009(5) -0.029(5)
C25 0.035(6) 0.047(6) 0.030(6) -0.012(6) 0.003(5) -0.026(5)
C26 0.025(5) 0.027(5) 0.018(5) -0.007(4) -0.008(4) -0.012(4)
C27 0.014(5) 0.041(6) 0.027(6) -0.018(5) -0.006(4) -0.012(4)
C28 0.024(5) 0.039(6) 0.021(5) -0.011(5) -0.001(4) -0.008(4)
C29 0.025(6) 0.058(7) 0.024(6) -0.018(5) -0.005(5) -0.008(5)
C30 0.017(6) 0.091(9) 0.044(8) -0.023(8) -0.007(5) -0.012(6)
C31 0.012(5) 0.075(8) 0.054(8) -0.035(7) -0.004(5) 0.008(5)
C32 0.031(6) 0.049(6) 0.034(6) -0.023(6) 0.000(5) 0.004(5)
C33 0.014(5) 0.040(6) 0.028(6) -0.010(5) 0.007(4) -0.003(4)
C34 0.019(5) 0.015(4) 0.026(5) -0.010(4) -0.014(4) 0.001(3)
C35 0.030(6) 0.040(6) 0.024(5) -0.025(5) -0.001(4) -0.005(4)
C36 0.025(6) 0.047(6) 0.051(7) -0.033(6) -0.012(5) 0.020(5)
C37 0.027(6) 0.021(5) 0.035(6) -0.005(5) -0.019(5) 0.008(4)
C38 0.026(5) 0.025(5) 0.041(7) -0.020(5) -0.012(5) 0.002(4)
C39 0.017(5) 0.021(4) 0.017(5) -0.017(4) -0.004(4) 0.004(3)
C40 0.033(5) 0.022(4) 0.015(5) -0.012(4) -0.002(4) -0.011(4)
C41 0.016(4) 0.009(4) 0.019(5) -0.006(4) -0.003(4) 0.005(3)
C42 0.026(5) 0.020(4) 0.020(5) -0.005(4) -0.009(4) 0.008(4)
C43 0.029(6) 0.022(5) 0.035(6) -0.012(5) -0.013(5) 0.002(4)
C44 0.022(5) 0.027(5) 0.036(6) 0.000(5) -0.010(5) -0.004(4)
C45 0.024(5) 0.013(4) 0.031(6) -0.001(4) -0.002(4) 0.001(4)
C46 0.027(5) 0.011(4) 0.024(5) -0.006(4) -0.007(4) 0.008(4)
C47 0.021(5) 0.016(4) 0.020(5) -0.010(4) 0.002(4) -0.002(3)
C48 0.014(4) 0.026(4) 0.010(4) -0.006(4) -0.002(4) -0.012(3)
C49 0.013(4) 0.020(4) 0.018(5) -0.007(4) 0.007(4) -0.006(3)
C50 0.015(5) 0.032(5) 0.023(5) -0.012(5) 0.004(4) -0.007(4)
C51 0.014(5) 0.024(5) 0.016(5) 0.002(4) 0.006(4) -0.001(4)
C52 0.049(6) 0.032(5) 0.033(5) -0.025(4) 0.023(5) -0.009(4)
C53 0.032(6) 0.038(6) 0.026(6) -0.018(5) -0.003(5) -0.002(4)
C54 0.033(6) 0.017(4) 0.030(6) 0.003(4) 0.005(5) -0.011(4)
C55 0.028(5) 0.040(6) 0.028(6) -0.018(5) -0.002(4) -0.016(4)
C56 0.021(5) 0.027(5) 0.022(5) 0.007(4) -0.002(4) 0.005(4)
C57 0.021(5) 0.031(5) 0.016(5) -0.012(4) 0.001(4) 0.001(4)
C58 0.017(5) 0.029(5) 0.019(5) -0.012(4) 0.001(4) -0.006(4)
C59 0.020(5) 0.014(4) 0.012(4) -0.007(4) 0.000(4) 0.001(3)
C60 0.031(5) 0.018(4) 0.021(5) -0.009(4) 0.009(4) -0.006(4)
C61 0.037(6) 0.016(4) 0.010(4) -0.005(4) 0.001(4) 0.002(4)
C62 0.028(6) 0.063(7) 0.035(6) -0.030(6) -0.006(5) 0.002(5)
C63 0.037(6) 0.034(5) 0.037(6) -0.026(5) -0.001(5) -0.003(4)
C64 0.037(6) 0.015(4) 0.020(5) -0.006(4) 0.004(4) 0.006(4)
C65 0.025(5) 0.035(5) 0.020(5) -0.008(5) 0.012(4) -0.015(4)
C66 0.048(6) 0.018(4) 0.017(5) -0.007(4) 0.009(5) -0.001(4)
C67 0.021(5) 0.028(5) 0.019(5) -0.008(4) 0.000(4) 0.005(4)
C68 0.028(5) 0.028(5) 0.030(6) -0.010(5) 0.010(5) -0.002(4)
C69 0.034(6) 0.013(4) 0.037(7) 0.000(5) 0.020(5) 0.000(4)
C70 0.017(5) 0.040(6) 0.023(6) 0.001(5) 0.010(4) 0.008(4)
C71 0.022(5) 0.034(5) 0.017(5) -0.005(5) 0.002(4) 0.010(4)
C72 0.015(5) 0.021(4) 0.019(5) -0.006(4) 0.007(4) 0.002(4)
C73 0.018(5) 0.017(4) 0.016(5) -0.004(4) 0.007(4) 0.001(4)
C74 0.008(4) 0.031(5) 0.018(5) -0.002(4) -0.004(4) -0.002(4)
C75 0.021(5) 0.045(6) 0.028(6) -0.018(5) 0.002(4) 0.001(4)
C76 0.023(6) 0.069(8) 0.035(7) -0.024(6) 0.005(5) -0.016(5)
C77 0.046(7) 0.041(6) 0.017(5) -0.011(5) 0.004(5) -0.019(5)
C78 0.043(7) 0.018(5) 0.052(8) -0.011(5) -0.008(6) -0.009(4)
C79 0.015(5) 0.027(5) 0.033(6) -0.010(5) -0.001(4) -0.005(4)
C80 0.029(5) 0.007(3) 0.023(5) -0.007(3) -0.009(4) 0.000(3)
C81 0.018(5) 0.035(5) 0.028(6) -0.012(5) -0.013(4) 0.001(4)
C82 0.019(5) 0.026(5) 0.036(6) -0.018(5) -0.002(4) 0.000(4)
C83 0.025(5) 0.023(5) 0.032(6) -0.010(5) 0.011(5) -0.010(4)
C84 0.031(6) 0.017(4) 0.023(5) -0.004(4) 0.002(4) -0.004(4)
C85 0.022(5) 0.021(4) 0.017(5) -0.016(4) 0.004(4) -0.001(4)
C86 0.011(4) 0.021(4) 0.007(4) -0.007(4) -0.002(3) 0.003(3)
C87 0.026(5) 0.009(4) 0.017(5) -0.004(4) 0.001(4) -0.002(3)
C88 0.022(5) 0.023(4) 0.014(4) -0.012(4) -0.008(4) -0.002(4)
C89 0.032(6) 0.016(4) 0.030(6) -0.012(4) -0.006(5) -0.006(4)
C90 0.008(4) 0.023(5) 0.018(5) 0.000(4) 0.004(4) 0.006(3)
C91 0.019(5) 0.028(5) 0.022(5) -0.005(4) -0.007(4) -0.003(4)
C92 0.031(5) 0.021(5) 0.026(5) -0.011(4) -0.006(4) -0.002(4)
N1 0.014(4) 0.031(4) 0.018(4) -0.013(4) -0.004(3) -0.008(3)
N2 0.013(4) 0.019(3) 0.014(4) -0.010(3) -0.001(3) 0.000(3)
N3 0.024(4) 0.022(4) 0.011(4) -0.005(3) -0.004(3) 0.001(3)
N4 0.023(4) 0.018(4) 0.021(4) -0.011(3) 0.006(3) -0.008(3)
U1 0.01321(18) 0.01142(16) 0.01261(18) -0.00592(14) -0.00105(14) -0.00070(12)
U2 0.01399(18) 0.01117(16) 0.01350(18) -0.00622(15) -0.00045(14) 0.00003(13)

loop_
_atom_type_symbol
_atom_type_description
_atom_type_scat_dispersion_real
_atom_type_scat_dispersion_imag
_atom_type_scat_source
C C 0.0033 0.0016 'International Tables Vol C Tables 4.2.6.8 and 6.1.1.4'
H H 0.0000 0.0000 'International Tables Vol C Tables 4.2.6.8 and 6.1.1.4'
N N 0.0061 0.0033 'International Tables Vol C Tables 4.2.6.8 and 6.1.1.4'
U U -9.6767 9.6646 'International Tables Vol C Tables 4.2.6.8 and 6.1.1.4'

loop_
_geom_angle_atom_site_label_1
_geom_angle_atom_site_label_2
_geom_angle_atom_site_label_3
_geom_angle
C5 C1 C2 109.6(7)
C5 C1 C6 125.5(9)
C2 C1 C6 124.4(8)
C5 C1 U1 74.3(5)
C2 C1 U1 75.3(5)
C6 C1 U1 123.3(5)
C1 C2 C3 107.4(8)
C1 C2 C7 127.1(7)
C3 C2 C7 124.3(8)
C1 C2 U1 74.9(5)
C3 C2 U1 75.4(5)
C7 C2 U1 125.4(6)
C4 C3 C2 106.9(8)
C4 C3 C8 128.6(8)
C2 C3 C8 124.1(8)
C4 C3 U1 74.8(5)
C2 C3 U1 74.5(5)
C8 C3 U1 122.2(6)
C5 C4 C3 108.5(7)
C5 C4 C9 126.6(8)
C3 C4 C9 124.6(8)
C5 C4 U1 73.6(5)
C3 C4 U1 75.3(5)
C9 C4 U1 121.7(5)
C1 C5 C4 107.6(8)
C1 C5 C10 127.2(8)
C4 C5 C10 124.3(8)
C1 C5 U1 76.3(5)
C4 C5 U1 76.4(5)
C10 C5 U1 122.2(6)
C1 C6 H6A 109.5
C1 C6 H6B 109.5
H6A C6 H6B 109.5
C1 C6 H6C 109.5
H6A C6 H6C 109.5
H6B C6 H6C 109.5
C2 C7 H7A 109.5
C2 C7 H7B 109.5
H7A C7 H7B 109.5
C2 C7 H7C 109.5
H7A C7 H7C 109.5
H7B C7 H7C 109.5
C3 C8 H8A 109.5
C3 C8 H8B 109.5
H8A C8 H8B 109.5
C3 C8 H8C 109.5
H8A C8 H8C 109.5
H8B C8 H8C 109.5
C4 C9 H9A 109.5
C4 C9 H9B 109.5
H9A C9 H9B 109.5
C4 C9 H9C 109.5
H9A C9 H9C 109.5
H9B C9 H9C 109.5
C5 C10 H10A 109.5
C5 C10 H10B 109.5
H10A C10 H10B 109.5
C5 C10 H10C 109.5
H10A C10 H10C 109.5
H10B C10 H10C 109.5
C12 C11 C15 105.5(7)
C12 C11 C16 127.3(7)
C15 C11 C16 126.7(8)
C12 C11 U1 75.3(5)
C15 C11 U1 76.2(5)
C16 C11 U1 120.4(6)
C13 C12 C11 109.3(7)
C13 C12 C17 123.4(7)
C11 C12 C17 127.1(8)
C13 C12 U1 76.6(5)
C11 C12 U1 74.6(5)
C17 C12 U1 120.0(6)
C12 C13 C14 107.3(7)
C12 C13 C18 127.9(7)
C14 C13 C18 124.2(7)
C12 C13 U1 74.0(5)
C14 C13 U1 73.8(5)
C18 C13 U1 124.7(6)
C15 C14 C13 108.8(7)
C15 C14 C19 127.1(7)
C13 C14 C19 123.9(8)
C15 C14 U1 76.5(5)
C13 C14 U1 76.5(5)
C19 C14 U1 118.4(6)
C14 C15 C11 109.0(7)
C14 C15 C20 127.3(8)
C11 C15 C20 123.2(8)
C14 C15 U1 74.4(5)
C11 C15 U1 73.7(5)
C20 C15 U1 124.5(6)
C11 C16 H16A 109.5
C11 C16 H16B 109.5
H16A C16 H16B 109.5
C11 C16 H16C 109.5
H16A C16 H16C 109.5
H16B C16 H16C 109.5
C12 C17 H17A 109.5
C12 C17 H17B 109.5
H17A C17 H17B 109.5
C12 C17 H17C 109.5
H17A C17 H17C 109.5
H17B C17 H17C 109.5
C13 C18 H18A 109.5
C13 C18 H18B 109.5
H18A C18 H18B 109.5
C13 C18 H18C 109.5
H18A C18 H18C 109.5
H18B C18 H18C 109.5
C14 C19 H19A 109.5
C14 C19 H19B 109.5
H19A C19 H19B 109.5
C14 C19 H19C 109.5
H19A C19 H19C 109.5
H19B C19 H19C 109.5
C15 C20 H20A 109.5
C15 C20 H20B 109.5
H20A C20 H20B 109.5
C15 C20 H20C 109.5
H20A C20 H20C 109.5
H20B C20 H20C 109.5
C22 C21 C26 122.0(9)
C22 C21 H21 119.0
C26 C21 H21 119.0
C21 C22 C23 117.7(10)
C21 C22 H22 121.1
C23 C22 H22 121.1
C24 C23 C22 120.8(9)
C24 C23 H23 119.6
C22 C23 H23 119.6
C23 C24 C25 120.6(10)
C23 C24 H24 119.7
C25 C24 H24 119.7
C24 C25 C26 121.5(11)
C24 C25 H25 119.3
C26 C25 H25 119.3
C25 C26 C21 117.4(8)
C25 C26 C27 123.1(9)
C21 C26 C27 119.4(8)
N1 C27 C26 123.0(9)
N1 C27 C28 120.1(8)
C26 C27 C28 116.8(8)
C33 C28 C29 116.4(9)
C33 C28 C27 121.4(8)
C29 C28 C27 122.1(9)
C30 C29 C28 122.0(11)
C30 C29 H29 119.0
C28 C29 H29 119.0
C31 C30 C29 120.8(10)
C31 C30 H30 119.6
C29 C30 H30 119.6
C30 C31 C32 119.0(10)
C30 C31 H31 120.5
C32 C31 H31 120.5
C31 C32 C33 121.2(10)
C31 C32 H32 119.4
C33 C32 H32 119.4
C32 C33 C28 120.5(9)
C32 C33 H33 119.7
C28 C33 H33 119.7
C35 C34 C39 121.4(8)
C35 C34 H34 119.3
C39 C34 H34 119.3
C36 C35 C34 118.9(9)
C36 C35 H35 120.5
C34 C35 H35 120.5
C37 C36 C35 122.2(9)
C37 C36 H36 118.9
C35 C36 H36 118.9
C36 C37 C38 119.2(8)
C36 C37 H37 120.4
C38 C37 H37 120.4
C37 C38 C39 120.3(9)
C37 C38 H38 119.8
C39 C38 H38 119.8
C34 C39 C38 117.8(8)
C34 C39 C40 121.1(7)
C38 C39 C40 121.0(8)
N2 C40 C39 120.9(7)
N2 C40 C41 119.1(8)
C39 C40 C41 119.9(7)
C42 C41 C46 119.3(8)
C42 C41 C40 121.0(8)
C46 C41 C40 119.4(7)
C41 C42 C43 121.1(9)
C41 C42 H42 119.5
C43 C42 H42 119.5
C42 C43 C44 119.1(9)
C42 C43 H43 120.4
C44 C43 H43 120.4
C45 C44 C43 120.3(9)
C45 C44 H44 119.8
C43 C44 H44 119.8
C44 C45 C46 119.7(9)
C44 C45 H45 120.2
C46 C45 H45 120.2
C41 C46 C45 120.5(8)
C41 C46 H46 119.8
C45 C46 H46 119.8
C51 C47 C48 108.2(7)
C51 C47 C52 125.9(8)
C48 C47 C52 125.7(8)
C51 C47 U2 75.1(5)
C48 C47 U2 76.5(5)
C52 C47 U2 117.6(6)
C47 C48 C49 107.6(7)
C47 C48 C53 125.1(8)
C49 C48 C53 126.6(8)
C47 C48 U2 73.9(5)
C49 C48 U2 76.7(5)
C53 C48 U2 122.9(6)
C50 C49 C48 108.5(7)
C50 C49 C54 126.1(9)
C48 C49 C54 124.7(8)
C50 C49 U2 74.7(5)
C48 C49 U2 73.7(5)
C54 C49 U2 125.3(6)
C49 C50 C51 108.0(8)
C49 C50 C55 126.3(8)
C51 C50 C55 125.1(8)
C49 C50 U2 76.8(5)
C51 C50 U2 73.1(5)
C55 C50 U2 122.8(6)
C47 C51 C50 107.7(7)
C47 C51 C56 128.8(8)
C50 C51 C56 123.3(9)
C47 C51 U2 75.2(5)
C50 C51 U2 76.7(5)
C56 C51 U2 118.4(6)
C47 C52 H52A 109.5
C47 C52 H52B 109.5
H52A C52 H52B 109.5
C47 C52 H52C 109.5
H52A C52 H52C 109.5
H52B C52 H52C 109.5
C48 C53 H53A 109.5
C48 C53 H53B 109.5
H53A C53 H53B 109.5
C48 C53 H53C 109.5
H53A C53 H53C 109.5
H53B C53 H53C 109.5
C49 C54 H54A 109.5
C49 C54 H54B 109.5
H54A C54 H54B 109.5
C49 C54 H54C 109.5
H54A C54 H54C 109.5
H54B C54 H54C 109.5
C50 C55 H55A 109.5
C50 C55 H55B 109.5
H55A C55 H55B 109.5
C50 C55 H55C 109.5
H55A C55 H55C 109.5
H55B C55 H55C 109.5
C51 C56 H56A 109.5
C51 C56 H56B 109.5
H56A C56 H56B 109.5
C51 C56 H56C 109.5
H56A C56 H56C 109.5
H56B C56 H56C 109.5
C61 C57 C58 108.6(8)
C61 C57 C62 126.4(8)
C58 C57 C62 124.7(9)
C61 C57 U2 76.7(6)
C58 C57 U2 76.0(5)
C62 C57 U2 118.7(6)
C59 C58 C57 106.7(7)
C59 C58 C63 125.5(7)
C57 C58 C63 127.5(8)
C59 C58 U2 75.8(5)
C57 C58 U2 73.7(5)
C63 C58 U2 120.4(6)
C58 C59 C60 108.7(7)
C58 C59 C64 125.5(7)
C60 C59 C64 124.6(8)
C58 C59 U2 74.7(5)
C60 C59 U2 75.6(5)
C64 C59 U2 125.5(6)
C61 C60 C59 107.8(8)
C61 C60 C65 127.2(8)
C59 C60 C65 125.0(8)
C61 C60 U2 74.5(5)
C59 C60 U2 74.8(5)
C65 C60 U2 118.0(6)
C57 C61 C60 108.2(7)
C57 C61 C66 125.0(8)
C60 C61 C66 126.1(9)
C57 C61 U2 73.7(5)
C60 C61 U2 76.0(5)
C66 C61 U2 123.9(6)
C57 C62 H62A 109.5
C57 C62 H62B 109.5
H62A C62 H62B 109.5
C57 C62 H62C 109.5
H62A C62 H62C 109.5
H62B C62 H62C 109.5
C58 C63 H63A 109.5
C58 C63 H63B 109.5
H63A C63 H63B 109.5
C58 C63 H63C 109.5
H63A C63 H63C 109.5
H63B C63 H63C 109.5
C59 C64 H64A 109.5
C59 C64 H64B 109.5
H64A C64 H64B 109.5
C59 C64 H64C 109.5
H64A C64 H64C 109.5
H64B C64 H64C 109.5
C60 C65 H65A 109.5
C60 C65 H65B 109.5
H65A C65 H65B 109.5
C60 C65 H65C 109.5
H65A C65 H65C 109.5
H65B C65 H65C 109.5
C61 C66 H66A 109.5
C61 C66 H66B 109.5
H66A C66 H66B 109.5
C61 C66 H66C 109.5
H66A C66 H66C 109.5
H66B C66 H66C 109.5
C68 C67 C72 120.8(9)
C68 C67 H67 119.6
C72 C67 H67 119.6
C69 C68 C67 120.3(10)
C69 C68 H68 119.9
C67 C68 H68 119.9
C68 C69 C70 120.9(9)
C68 C69 H69 119.5
C70 C69 H69 119.5
C69 C70 C71 119.6(9)
C69 C70 H70 120.2
C71 C70 H70 120.2
C72 C71 C70 120.3(10)
C72 C71 H71 119.9
C70 C71 H71 119.9
C71 C72 C67 118.0(8)
C71 C72 C73 122.2(9)
C67 C72 C73 119.8(8)
N3 C73 C74 120.8(7)
N3 C73 C72 122.4(8)
C74 C73 C72 116.7(7)
C75 C74 C79 117.9(9)
C75 C74 C73 121.7(9)
C79 C74 C73 120.4(7)
C76 C75 C74 121.1(10)
C76 C75 H75 119.5
C74 C75 H75 119.5
C77 C76 C75 120.1(10)
C77 C76 H76 119.9
C75 C76 H76 119.9
C76 C77 C78 119.3(10)
C76 C77 H77 120.3
C78 C77 H77 120.3
C79 C78 C77 120.8(10)
C79 C78 H78 119.6
C77 C78 H78 119.6
C78 C79 C74 120.7(9)
C78 C79 H79 119.6
C74 C79 H79 119.6
C81 C80 C85 118.7(8)
C81 C80 H80 120.6
C85 C80 H80 120.6
C82 C81 C80 121.9(8)
C82 C81 H81 119.1
C80 C81 H81 119.1
C81 C82 C83 119.4(8)
C81 C82 H82 120.3
C83 C82 H82 120.3
C84 C83 C82 119.8(8)
C84 C83 H83 120.1
C82 C83 H83 120.1
C83 C84 C85 120.8(8)
C83 C84 H84 119.6
C85 C84 H84 119.6
C80 C85 C84 119.4(8)
C80 C85 C86 117.8(7)
C84 C85 C86 122.7(7)
N4 C86 C87 121.5(7)
N4 C86 C85 122.1(7)
C87 C86 C85 116.4(7)
C88 C87 C92 118.0(8)
C88 C87 C86 121.2(8)
C92 C87 C86 120.4(8)
C87 C88 C89 121.5(8)
C87 C88 H88 119.2
C89 C88 H88 119.2
C90 C89 C88 119.6(8)
C90 C89 H89 120.2
C88 C89 H89 120.2
C91 C90 C89 119.7(8)
C91 C90 H90 120.1
C89 C90 H90 120.1
C90 C91 C92 119.8(9)
C90 C91 H91 120.1
C92 C91 H91 120.1
C87 C92 C91 121.2(9)
C87 C92 H92 119.4
C91 C92 H92 119.4
C27 N1 U1 172.8(6)
C40 N2 U1 174.7(6)
C73 N3 U2 179.8(7)
C86 N4 U2 172.5(7)
N2 U1 N1 107.2(2)
N2 U1 C11 98.0(2)
N1 U1 C11 125.0(3)
N2 U1 C14 81.8(2)
N1 U1 C14 86.4(3)
C11 U1 C14 49.5(3)
N2 U1 C5 99.9(3)
N1 U1 C5 78.8(3)
C11 U1 C5 143.6(3)
C14 U1 C5 165.0(3)
N2 U1 C12 122.6(3)
N1 U1 C12 97.9(3)
C11 U1 C12 30.2(2)
C14 U1 C12 48.8(2)
C5 U1 C12 135.7(2)
N2 U1 C15 73.9(2)
N1 U1 C15 115.5(3)
C11 U1 C15 30.2(2)
C14 U1 C15 29.1(2)
C5 U1 C15 165.4(3)
C12 U1 C15 48.7(2)
N2 U1 C1 127.7(3)
N1 U1 C1 81.2(3)
C11 U1 C1 119.4(3)
C14 U1 C1 150.2(2)
C5 U1 C1 29.5(2)
C12 U1 C1 106.3(3)
C15 U1 C1 149.5(3)
N2 U1 C2 123.8(2)
N1 U1 C2 109.3(3)
C11 U1 C2 94.4(3)
C14 U1 C2 140.8(3)
C5 U1 C2 49.4(3)
C12 U1 C2 92.7(3)
C15 U1 C2 122.8(3)
C1 U1 C2 29.7(3)
N2 U1 C13 111.3(2)
N1 U1 C13 75.8(3)
C11 U1 C13 49.5(3)
C14 U1 C13 29.6(2)
C5 U1 C13 144.3(2)
C12 U1 C13 29.4(2)
C15 U1 C13 48.4(2)
C1 U1 C13 120.6(2)
C2 U1 C13 118.1(2)
N2 U1 C4 80.4(2)
N1 U1 C4 106.2(3)
C11 U1 C4 126.0(3)
C14 U1 C4 160.6(2)
C5 U1 C4 30.0(2)
C12 U1 C4 139.7(2)
C15 U1 C4 135.7(2)
C1 U1 C4 48.7(2)
C2 U1 C4 49.2(2)
C13 U1 C4 167.3(2)
N2 U1 C3 93.7(2)
N1 U1 C3 127.3(3)
C11 U1 C3 97.8(3)
C14 U1 C3 145.3(3)
C5 U1 C3 49.7(3)
C12 U1 C3 110.5(3)
C15 U1 C3 116.7(3)
C1 U1 C3 49.1(3)
C2 U1 C3 30.1(2)
C13 U1 C3 139.8(3)
C4 U1 C3 29.9(3)
N3 U2 N4 109.4(3)
N3 U2 C57 124.8(3)
N4 U2 C57 95.2(3)
N3 U2 C51 125.6(3)
N4 U2 C51 86.9(3)
C57 U2 C51 103.7(3)
N3 U2 C47 100.7(3)
N4 U2 C47 79.8(2)
C57 U2 C47 132.7(3)
C51 U2 C47 29.6(3)
N3 U2 C58 99.1(3)
N4 U2 C58 122.2(3)
C57 U2 C58 30.3(2)
C51 U2 C58 115.4(3)
C47 U2 C58 142.7(3)
N3 U2 C61 113.8(3)
N4 U2 C61 73.1(3)
C57 U2 C61 29.6(3)
C51 U2 C61 120.6(3)
C47 U2 C61 141.5(2)
C58 U2 C61 49.3(2)
N3 U2 C59 75.7(3)
N4 U2 C59 114.0(2)
C57 U2 C59 49.0(2)
C51 U2 C59 144.8(3)
C47 U2 C59 166.1(2)
C58 U2 C59 29.5(2)
C61 U2 C59 48.8(2)
N3 U2 C60 84.4(3)
N4 U2 C60 84.4(2)
C57 U2 C60 48.8(3)
C51 U2 C60 149.9(3)
C47 U2 C60 164.2(2)
C58 U2 C60 49.0(3)
C61 U2 C60 29.5(2)
C59 U2 C60 29.6(2)
N3 U2 C48 76.8(2)
N4 U2 C48 104.1(3)
C57 U2 C48 144.1(3)
C51 U2 C48 48.8(2)
C47 U2 C48 29.6(2)
C58 U2 C48 131.3(2)
C61 U2 C48 169.4(2)
C59 U2 C48 138.5(2)
C60 U2 C48 161.0(2)
N3 U2 C50 113.7(3)
N4 U2 C50 116.8(3)
C57 U2 C50 95.9(3)
C51 U2 C50 30.1(2)
C47 U2 C50 49.0(3)
C58 U2 C50 94.0(3)
C61 U2 C50 123.2(3)
C59 U2 C50 119.8(3)
C60 U2 C50 142.1(3)
C48 U2 C50 48.4(3)
N3 U2 C49 85.4(3)
N4 U2 C49 128.5(2)
C57 U2 C49 116.7(3)
C51 U2 C49 48.5(2)
C47 U2 C49 48.7(2)
C58 U2 C49 102.3(3)
C61 U2 C49 146.3(3)
C59 U2 C49 117.5(2)
C60 U2 C49 147.1(2)
C48 U2 C49 29.6(2)
C50 U2 C49 28.5(2)

loop_
_geom_bond_atom_site_label_1
_geom_bond_atom_site_label_2
_geom_bond_distance
C1 C5 1.399(12)
C1 C2 1.419(12)
C1 C6 1.521(11)
C1 U1 2.764(8)
C2 C3 1.442(11)
C2 C7 1.516(12)
C2 U1 2.769(8)
C3 C4 1.432(12)
C3 C8 1.496(12)
C3 U1 2.780(9)
C4 C5 1.428(11)
C4 C9 1.494(11)
C4 U1 2.774(8)
C5 C10 1.495(13)
C5 U1 2.739(9)
C6 H6A 0.9800
C6 H6B 0.9800
C6 H6C 0.9800
C7 H7A 0.9800
C7 H7B 0.9800
C7 H7C 0.9800
C8 H8A 0.9800
C8 H8B 0.9800
C8 H8C 0.9800
C9 H9A 0.9800
C9 H9B 0.9800
C9 H9C 0.9800
C10 H10A 0.9800
C10 H10B 0.9800
C10 H10C 0.9800
C11 C12 1.423(11)
C11 C15 1.429(11)
C11 C16 1.496(12)
C11 U1 2.731(9)
C12 C13 1.400(11)
C12 C17 1.531(10)
C12 U1 2.740(9)
C13 C14 1.410(10)
C13 C18 1.510(11)
C13 U1 2.772(8)
C14 C15 1.382(12)
C14 C19 1.529(11)
C14 U1 2.738(9)
C15 C20 1.508(11)
C15 U1 2.763(9)
C16 H16A 0.9800
C16 H16B 0.9800
C16 H16C 0.9800
C17 H17A 0.9800
C17 H17B 0.9800
C17 H17C 0.9800
C18 H18A 0.9800
C18 H18B 0.9800
C18 H18C 0.9800
C19 H19A 0.9800
C19 H19B 0.9800
C19 H19C 0.9800
C20 H20A 0.9800
C20 H20B 0.9800
C20 H20C 0.9800
C21 C22 1.381(12)
C21 C26 1.403(12)
C21 H21 0.9500
C22 C23 1.410(15)
C22 H22 0.9500
C23 C24 1.355(15)
C23 H23 0.9500
C24 C25 1.364(13)
C24 H24 0.9500
C25 C26 1.390(13)
C25 H25 0.9500
C26 C27 1.494(12)
C27 N1 1.277(11)
C27 C28 1.495(13)
C28 C33 1.388(13)
C28 C29 1.400(12)
C29 C30 1.366(14)
C29 H29 0.9500
C30 C31 1.345(16)
C30 H30 0.9500
C31 C32 1.375(14)
C31 H31 0.9500
C32 C33 1.380(12)
C32 H32 0.9500
C33 H33 0.9500
C34 C35 1.376(11)
C34 C39 1.393(11)
C34 H34 0.9500
C35 C36 1.362(12)
C35 H35 0.9500
C36 C37 1.361(13)
C36 H36 0.9500
C37 C38 1.387(12)
C37 H37 0.9500
C38 C39 1.404(11)
C38 H38 0.9500
C39 C40 1.498(11)
C40 N2 1.292(9)
C40 C41 1.505(11)
C41 C42 1.373(12)
C41 C46 1.376(12)
C42 C43 1.375(12)
C42 H42 0.9500
C43 C44 1.384(13)
C43 H43 0.9500
C44 C45 1.374(13)
C44 H44 0.9500
C45 C46 1.380(11)
C45 H45 0.9500
C46 H46 0.9500
C47 C51 1.399(13)
C47 C48 1.408(11)
C47 C52 1.514(11)
C47 U2 2.738(8)
C48 C49 1.427(11)
C48 C53 1.488(12)
C48 U2 2.770(8)
C49 C50 1.378(12)
C49 C54 1.512(10)
C49 U2 2.809(8)
C50 C51 1.436(12)
C50 C55 1.520(13)
C50 U2 2.783(9)
C51 C56 1.504(11)
C51 U2 2.737(8)
C52 H52A 0.9800
C52 H52B 0.9800
C52 H52C 0.9800
C53 H53A 0.9800
C53 H53B 0.9800
C53 H53C 0.9800
C54 H54A 0.9800
C54 H54B 0.9800
C54 H54C 0.9800
C55 H55A 0.9800
C55 H55B 0.9800
C55 H55C 0.9800
C56 H56A 0.9800
C56 H56B 0.9800
C56 H56C 0.9800
C57 C61 1.394(12)
C57 C58 1.427(11)
C57 C62 1.491(12)
C57 U2 2.711(9)
C58 C59 1.401(11)
C58 C63 1.524(11)
C58 U2 2.741(9)
C59 C60 1.412(11)
C59 C64 1.512(10)
C59 U2 2.756(8)
C60 C61 1.404(12)
C60 C65 1.494(12)
C60 U2 2.767(9)
C61 C66 1.505(11)
C61 U2 2.748(9)
C62 H62A 0.9800
C62 H62B 0.9800
C62 H62C 0.9800
C63 H63A 0.9800
C63 H63B 0.9800
C63 H63C 0.9800
C64 H64A 0.9800
C64 H64B 0.9800
C64 H64C 0.9800
C65 H65A 0.9800
C65 H65B 0.9800
C65 H65C 0.9800
C66 H66A 0.9800
C66 H66B 0.9800
C66 H66C 0.9800
C67 C68 1.377(11)
C67 C72 1.387(12)
C67 H67 0.9500
C68 C69 1.335(14)
C68 H68 0.9500
C69 C70 1.368(14)
C69 H69 0.9500
C70 C71 1.389(12)
C70 H70 0.9500
C71 C72 1.380(12)
C71 H71 0.9500
C72 C73 1.522(11)
C73 N3 1.261(10)
C73 C74 1.498(12)
C74 C75 1.387(11)
C74 C79 1.393(12)
C75 C76 1.378(14)
C75 H75 0.9500
C76 C77 1.371(14)
C76 H76 0.9500
C77 C78 1.381(13)
C77 H77 0.9500
C78 C79 1.361(13)
C78 H78 0.9500
C79 H79 0.9500
C80 C81 1.375(11)
C80 C85 1.381(11)
C80 H80 0.9500
C81 C82 1.373(12)
C81 H81 0.9500
C82 C83 1.373(12)
C82 H82 0.9500
C83 C84 1.368(12)
C83 H83 0.9500
C84 C85 1.395(11)
C84 H84 0.9500
C85 C86 1.512(11)
C86 N4 1.258(10)
C86 C87 1.499(10)
C87 C88 1.378(11)
C87 C92 1.385(12)
C88 C89 1.386(11)
C88 H88 0.9500
C89 C90 1.385(12)
C89 H89 0.9500
C90 C91 1.376(12)
C90 H90 0.9500
C91 C92 1.389(11)
C91 H91 0.9500
C92 H92 0.9500
N1 U1 2.172(7)
N2 U1 2.169(6)
N3 U2 2.182(7)
N4 U2 2.192(6)
